data_4318170
loop_
_publ_author_name
'Mark Fitzgerald'
'Thomas J. Emge'
'John G. Brennan'

_publ_contact_author_address
;
  Department of Chemistry
  Rutgers, The State University of New Jersey
  610 Taylor Road
  Piscataway, New Jersey  08854-8087  U.S.A.
;
_publ_contact_author_email bren@rutchem.rutgers.edu
_publ_contact_author_name 'J. G. Brennan'
_publ_section_title
;
 Chalcogen-Rich Lanthanide Clusters with Fluorinated Thiolate Ligands
;
_journal_name_full 'Inorganic Chemistry'
_journal_page_first 3528
_journal_page_last 3532
_journal_paper_doi 10.1021/ic020138d
_journal_volume 41
_journal_year 2002
_chemical_formula_sum 'C42 H60 F10 O7.5 S2 Se9 Yb4'
_chemical_formula_weight 2341.82
_space_group_IT_number 2
_symmetry_cell_setting triclinic
_symmetry_space_group_name_Hall '-P 1'
_symmetry_space_group_name_H-M 'P -1'
_atom_sites_solution_hydrogens geom
_atom_sites_solution_primary direct
_atom_sites_solution_secondary difmap
_audit_creation_method SHELXL-97
_cell_angle_alpha 63.60(4)
_cell_angle_beta 87.42(4)
_cell_angle_gamma 89.94(4)
_cell_formula_units_Z 2
_cell_length_a 12.082(8)
_cell_length_b 16.018(5)
_cell_length_c 17.528(8)
_cell_measurement_reflns_used 24
_cell_measurement_temperature 153(5)
_cell_measurement_theta_max 17.9
_cell_measurement_theta_min 13.1
_cell_volume 3035(3)
_computing_cell_refinement CAD4
_computing_data_collection CAD4
_computing_data_reduction local
_computing_molecular_graphics 'XPMA/ZORTEP (Zsolnai, 1997)'
_computing_structure_refinement 'SHELXL-97 (Sheldrick, 1997)'
_computing_structure_solution 'SHELXS-97 (Sheldrick, 1990)'
_diffrn_ambient_temperature 153(5)
_diffrn_measured_fraction_theta_full 0.986
_diffrn_measured_fraction_theta_max 0.986
_diffrn_measurement_device_type 'Nonius CAD4 diffractometer'
_diffrn_measurement_method '\w-\q scans'
_diffrn_radiation_monochromator graphite
_diffrn_radiation_source 'fine-focus sealed tube'
_diffrn_radiation_type MoK\a
_diffrn_radiation_wavelength 0.71073
_diffrn_reflns_av_R_equivalents 0.0404
_diffrn_reflns_av_sigmaI/netI 0.0289
_diffrn_reflns_limit_h_max 13
_diffrn_reflns_limit_h_min 0
_diffrn_reflns_limit_k_max 17
_diffrn_reflns_limit_k_min -17
_diffrn_reflns_limit_l_max 19
_diffrn_reflns_limit_l_min -19
_diffrn_reflns_number 9412
_diffrn_reflns_theta_full 23.06
_diffrn_reflns_theta_max 23.06
_diffrn_reflns_theta_min 2.08
_diffrn_standards_decay_% 3
_diffrn_standards_interval_time 60
_diffrn_standards_number 3
_exptl_absorpt_coefficient_mu 11.648
_exptl_absorpt_correction_T_max 0.4106
_exptl_absorpt_correction_T_min 0.1989
_exptl_absorpt_correction_type numerical
_exptl_absorpt_process_details SHELX-76
_exptl_crystal_colour red
_exptl_crystal_density_diffrn 2.563
_exptl_crystal_density_method 'not measured'
_exptl_crystal_description lathe
_exptl_crystal_F_000 2160
_exptl_crystal_size_max 0.15
_exptl_crystal_size_mid 0.09
_exptl_crystal_size_min 0.07
_refine_diff_density_max 3.712
_refine_diff_density_min -1.691
_refine_diff_density_rms 0.224
_refine_ls_extinction_coef 0.00018(5)
_refine_ls_extinction_expression Fc^*^=kFc[1+0.001xFc^2^\l^3^/sin(2\q)]^-1/4^
_refine_ls_extinction_method SHELXL
_refine_ls_goodness_of_fit_ref 1.018
_refine_ls_hydrogen_treatment mixed
_refine_ls_matrix_type full
_refine_ls_number_parameters 695
_refine_ls_number_reflns 8394
_refine_ls_number_restraints 518
_refine_ls_restrained_S_all 0.999
_refine_ls_R_factor_all 0.0526
_refine_ls_R_factor_gt 0.0387
_refine_ls_shift/su_max 0.001
_refine_ls_shift/su_mean 0.000
_refine_ls_structure_factor_coef Fsqd
_refine_ls_weighting_details 'calc w=1/[\s^2^(Fo^2^)+(0.0700P)^2^+14.0000P] where P=(Fo^2^+2Fc^2^)/3'
_refine_ls_weighting_scheme calc
_refine_ls_wR_factor_gt 0.0990
_refine_ls_wR_factor_ref 0.1032
_reflns_number_gt 6998
_reflns_number_total 8394
_reflns_threshold_expression >2sigma(I)
_cod_data_source_file ic020138d_2.cif
_cod_data_source_block mark1red
_cod_depositor_comments
;
The following automatic conversions were performed:

'_symmetry_cell_setting' value 'Triclinic' changed to 'triclinic'
according to the built-in table from CIF Core dictionary named
'cif_core.dic' version 2.4.1 from 2010-06-29.

Automatic conversion script
Id: cif_fix_values 1646 2011-03-28 12:23:43Z adriana 
;
_cod_original_formula_sum 'C42 H60 F10 O7.50 S2 Se9 Yb4'
_cod_database_code 4318170

loop_
_symmetry_equiv_pos_as_xyz
'x, y, z'
'-x, -y, -z'

loop_
_atom_site_label
_atom_site_type_symbol
_atom_site_fract_x
_atom_site_fract_y
_atom_site_fract_z
_atom_site_U_iso_or_equiv
_atom_site_adp_type
_atom_site_occupancy
_atom_site_symmetry_multiplicity
_atom_site_calc_flag
_atom_site_refinement_flags
_atom_site_disorder_assembly
_atom_site_disorder_group
Yb1 Yb 0.19321(3) 0.03861(3) 0.32970(2) 0.01889(12) Uani 1 1 d U . .
Yb2 Yb -0.01053(3) 0.21547(3) 0.19854(2) 0.01902(12) Uani 1 1 d U . .
Yb3 Yb 0.05416(3) 0.37177(3) 0.30109(2) 0.02023(13) Uani 1 1 d U . .
Yb4 Yb 0.26445(3) 0.19637(3) 0.43063(2) 0.01949(13) Uani 1 1 d U . .
Se1 Se 0.18379(7) 0.23818(6) 0.26987(5) 0.0178(2) Uani 1 1 d U . .
Se2 Se -0.03572(8) 0.02739(6) 0.31247(6) 0.0221(2) Uani 1 1 d U . .
Se3 Se 0.07840(8) 0.05859(6) 0.18687(6) 0.0234(2) Uani 1 1 d U . .
Se4 Se -0.13291(8) 0.25961(7) 0.31509(6) 0.0289(2) Uani 1 1 d U . .
Se5 Se -0.09460(8) 0.38686(7) 0.17904(6) 0.0266(2) Uani 1 1 d U . .
Se6 Se 0.08402(8) 0.27211(7) 0.47746(6) 0.0273(2) Uani 1 1 d U . .
Se7 Se 0.22569(8) 0.38410(7) 0.39804(6) 0.0259(2) Uani 1 1 d U . .
Se8 Se 0.15555(8) 0.02078(6) 0.49681(6) 0.0234(2) Uani 1 1 d U . .
Se9 Se 0.34527(8) 0.02435(6) 0.45177(6) 0.0240(2) Uani 1 1 d U . .
S1 S 0.3876(2) 0.0420(2) 0.25093(17) 0.0331(6) Uani 1 1 d U . .
S2 S 0.1305(2) 0.52562(17) 0.16572(16) 0.0296(6) Uani 1 1 d U . .
F1 F 0.3508(6) -0.1205(4) 0.2124(4) 0.0526(18) Uani 1 1 d U . .
F2 F 0.3404(8) -0.1204(6) 0.0612(5) 0.076(3) Uani 1 1 d U . .
F3 F 0.3570(7) 0.0433(6) -0.0847(4) 0.071(2) Uani 1 1 d U . .
F4 F 0.3853(7) 0.2049(6) -0.0733(5) 0.079(3) Uani 1 1 d U . .
F5 F 0.3940(6) 0.2058(5) 0.0777(5) 0.0584(19) Uani 1 1 d U . .
F6 F 0.2330(6) 0.6285(5) 0.2553(4) 0.0563(19) Uani 1 1 d U . .
F7 F 0.4457(8) 0.6692(6) 0.2572(5) 0.076(2) Uani 1 1 d U . .
F8 F 0.6046(6) 0.6051(5) 0.1825(5) 0.070(2) Uani 1 1 d U . .
F9 F 0.5428(6) 0.5103(6) 0.0940(5) 0.071(2) Uani 1 1 d U . .
F10 F 0.3300(5) 0.4755(5) 0.0873(4) 0.0505(18) Uani 1 1 d U . .
O1 O 0.1867(6) -0.1216(4) 0.3845(4) 0.0279(15) Uani 1 1 d U . .
O2 O -0.1632(5) 0.2077(4) 0.1272(4) 0.0269(15) Uani 1 1 d U . .
O3 O 0.0675(6) 0.2992(4) 0.0642(4) 0.0257(15) Uani 1 1 d U . .
O4 O -0.0617(5) 0.4654(5) 0.3382(4) 0.0302(16) Uani 1 1 d U . .
O5 O 0.3431(6) 0.1688(4) 0.5580(4) 0.0302(16) Uani 1 1 d U . .
O6 O 0.4383(5) 0.2544(4) 0.3726(4) 0.0276(15) Uani 1 1 d U . .
C1 C 0.3715(8) 0.0444(7) 0.1511(6) 0.027(2) Uani 1 1 d U . .
C2 C 0.3598(9) -0.0379(8) 0.1423(7) 0.038(3) Uani 1 1 d U . .
C3 C 0.3521(10) -0.0387(9) 0.0658(8) 0.045(3) Uani 1 1 d U . .
C4 C 0.3604(10) 0.0423(9) -0.0073(7) 0.045(3) Uani 1 1 d U . .
C5 C 0.3752(10) 0.1258(8) -0.0027(7) 0.046(3) Uani 1 1 d U . .
C6 C 0.3811(8) 0.1241(7) 0.0754(7) 0.034(2) Uani 1 1 d U . .
C7 C 0.2715(8) 0.5493(6) 0.1720(6) 0.028(2) Uani 1 1 d U . .
C8 C 0.3056(10) 0.5967(7) 0.2147(7) 0.036(3) Uani 1 1 d U . .
C9 C 0.4189(11) 0.6178(8) 0.2151(7) 0.047(3) Uani 1 1 d U . .
C10 C 0.4970(9) 0.5886(8) 0.1764(8) 0.044(3) Uani 1 1 d U . .
C11 C 0.4635(9) 0.5422(8) 0.1345(7) 0.044(3) Uani 1 1 d U . .
C12 C 0.3556(8) 0.5219(7) 0.1317(6) 0.034(3) Uani 1 1 d U . .
C13 C 0.2589(11) -0.1824(8) 0.4510(8) 0.048(3) Uani 1 1 d U . .
H13A H 0.2483 -0.1728 0.5029 0.057 Uiso 1 1 calc R . .
H13B H 0.3377 -0.1698 0.4307 0.057 Uiso 1 1 calc R . .
C14 C 0.2249(9) -0.2802(7) 0.4693(7) 0.037(3) Uani 1 1 d U . .
H14A H 0.1638 -0.3043 0.5137 0.044 Uiso 1 1 calc R . .
H14B H 0.2881 -0.3228 0.4881 0.044 Uiso 1 1 calc R . .
C15 C 0.1869(11) -0.2689(8) 0.3836(7) 0.045(3) Uani 1 1 d U . .
H15A H 0.2506 -0.2701 0.3466 0.054 Uiso 1 1 calc R . .
H15B H 0.1330 -0.3189 0.3912 0.054 Uiso 1 1 calc R . .
C16 C 0.1339(9) -0.1760(7) 0.3467(6) 0.030(2) Uani 1 1 d U . .
H16A H 0.1458 -0.1449 0.2839 0.036 Uiso 1 1 calc R . .
H16B H 0.0532 -0.1828 0.3611 0.036 Uiso 1 1 calc R . .
C17 C -0.2156(12) 0.2850(9) 0.0590(9) 0.071(5) Uani 1 1 d U . .
H17A H -0.2327 0.3343 0.0769 0.085 Uiso 1 1 calc R . .
H17B H -0.1643 0.3120 0.0078 0.085 Uiso 1 1 calc R . .
C18 C -0.3124(12) 0.2538(11) 0.0396(11) 0.088(6) Uani 1 1 d U . .
H18A H -0.3012 0.2485 -0.0144 0.105 Uiso 1 1 calc R . .
H18B H -0.3729 0.2978 0.0330 0.105 Uiso 1 1 calc R . .
C19 C -0.3407(8) 0.1601(7) 0.1121(7) 0.035(3) Uani 1 1 d U . .
H19A H -0.3961 0.1655 0.1530 0.042 Uiso 1 1 calc R . .
H19B H -0.3703 0.1169 0.0911 0.042 Uiso 1 1 calc R . .
C20 C -0.2341(11) 0.1281(8) 0.1518(9) 0.055(4) Uani 1 1 d U . .
H20A H -0.2456 0.0957 0.2146 0.066 Uiso 1 1 calc R . .
H20B H -0.2004 0.0840 0.1324 0.066 Uiso 1 1 calc R . .
C21 C 0.1235(8) 0.3894(7) 0.0341(6) 0.032(2) Uani 1 1 d U . .
H21A H 0.1564 0.3962 0.0818 0.038 Uiso 1 1 calc R . .
H21B H 0.0714 0.4407 0.0062 0.038 Uiso 1 1 calc R . .
C22 C 0.2107(9) 0.3893(7) -0.0279(7) 0.037(3) Uani 1 1 d U . .
H22A H 0.2757 0.3537 0.0014 0.044 Uiso 1 1 calc R . .
H22B H 0.2350 0.4535 -0.0681 0.044 Uiso 1 1 calc R . .
C23 C 0.1536(10) 0.3428(8) -0.0722(7) 0.042(3) Uani 1 1 d U . .
H23A H 0.2075 0.3178 -0.1006 0.050 Uiso 1 1 calc R . .
H23B H 0.1041 0.3862 -0.1150 0.050 Uiso 1 1 calc R . .
C24 C 0.0886(11) 0.2656(8) -0.0007(7) 0.048(3) Uani 1 1 d U . .
H24A H 0.0180 0.2530 -0.0206 0.057 Uiso 1 1 calc R . .
H24B H 0.1317 0.2076 0.0227 0.057 Uiso 1 1 calc R . .
C25 C -0.1755(9) 0.4933(8) 0.3152(7) 0.037(3) Uani 1 1 d U . .
H25A H -0.2286 0.4436 0.3533 0.044 Uiso 1 1 calc R . .
H25B H -0.1861 0.5051 0.2556 0.044 Uiso 1 1 calc R . .
C26 C -0.1930(10) 0.5793(8) 0.3251(8) 0.046(3) Uani 1 1 d U . .
H26A H -0.2710 0.5832 0.3428 0.055 Uiso 1 1 calc R . .
H26B H -0.1738 0.6353 0.2710 0.055 Uiso 1 1 calc R . .
C27 C -0.1172(11) 0.5710(9) 0.3926(8) 0.052(3) Uani 1 1 d U . .
H27A H -0.1523 0.5338 0.4502 0.063 Uiso 1 1 calc R . .
H27B H -0.0951 0.6331 0.3868 0.063 Uiso 1 1 calc R . .
C28 C -0.0204(10) 0.5223(9) 0.3764(8) 0.046(3) Uani 1 1 d U . .
H28A H 0.0356 0.5682 0.3374 0.055 Uiso 1 1 calc R . .
H28B H 0.0144 0.4827 0.4306 0.055 Uiso 1 1 calc R . .
C29 C 0.3687(13) 0.2414(8) 0.5835(7) 0.055(4) Uani 1 1 d U . .
H29A H 0.3013 0.2758 0.5853 0.067 Uiso 1 1 calc R . .
H29B H 0.4249 0.2862 0.5433 0.067 Uiso 1 1 calc R . .
C30 C 0.4121(12) 0.1914(9) 0.6693(8) 0.054(3) Uani 1 1 d U . .
H30A H 0.3932 0.2240 0.7045 0.065 Uiso 1 1 calc R . .
H30B H 0.4936 0.1862 0.6657 0.065 Uiso 1 1 calc R . .
C31 C 0.3568(9) 0.0973(8) 0.7060(6) 0.036(3) Uani 1 1 d U . .
H31A H 0.2808 0.0987 0.7291 0.043 Uiso 1 1 calc R . .
H31B H 0.4000 0.0503 0.7516 0.043 Uiso 1 1 calc R . .
C32 C 0.3551(9) 0.0782(7) 0.6295(6) 0.032(2) Uani 1 1 d U . .
H32A H 0.4249 0.0492 0.6227 0.038 Uiso 1 1 calc R . .
H32B H 0.2921 0.0361 0.6350 0.038 Uiso 1 1 calc R . .
C33 C 0.4617(10) 0.3246(8) 0.2874(7) 0.048(3) Uani 1 1 d U . .
H33A H 0.4992 0.3794 0.2877 0.057 Uiso 1 1 calc R . .
H33B H 0.3924 0.3452 0.2567 0.057 Uiso 1 1 calc R . .
C34 C 0.5353(14) 0.2805(12) 0.2462(10) 0.079(5) Uani 1 1 d U . .
H34A H 0.6003 0.3214 0.2165 0.095 Uiso 1 1 calc R . .
H34B H 0.4948 0.2680 0.2043 0.095 Uiso 1 1 calc R . .
C35 C 0.5706(13) 0.1915(11) 0.3171(10) 0.071(4) Uani 1 1 d U . .
H35A H 0.6512 0.1827 0.3118 0.085 Uiso 1 1 calc R . .
H35B H 0.5300 0.1373 0.3182 0.085 Uiso 1 1 calc R . .
C36 C 0.5404(10) 0.2050(8) 0.3965(9) 0.052(3) Uani 1 1 d U . .
H36A H 0.5292 0.1446 0.4478 0.062 Uiso 1 1 calc R . .
H36B H 0.5977 0.2425 0.4067 0.062 Uiso 1 1 calc R . .
O7 O -0.0074(10) -0.2357(7) 0.2262(8) 0.090(4) Uani 1 1 d U . .
C37 C 0.0685(13) -0.2090(10) 0.1552(9) 0.063(4) Uani 1 1 d U . .
H37A H 0.0678 -0.2566 0.1337 0.076 Uiso 1 1 calc R . .
H37B H 0.1443 -0.2047 0.1726 0.076 Uiso 1 1 calc R . .
C38 C 0.0376(13) -0.1161(10) 0.0857(10) 0.070(4) Uani 1 1 d U . .
H38A H 0.0817 -0.0646 0.0866 0.084 Uiso 1 1 calc R . .
H38B H 0.0475 -0.1147 0.0287 0.084 Uiso 1 1 calc R . .
C39 C -0.0806(13) -0.1109(11) 0.1083(10) 0.073(4) Uani 1 1 d U . .
H39A H -0.1282 -0.1378 0.0799 0.088 Uiso 1 1 calc R . .
H39B H -0.1016 -0.0453 0.0907 0.088 Uiso 1 1 calc R . .
C40 C -0.0929(14) -0.1656(11) 0.2024(12) 0.085(5) Uani 1 1 d U . .
H40A H -0.0829 -0.1246 0.2305 0.102 Uiso 1 1 calc R . .
H40B H -0.1674 -0.1957 0.2196 0.102 Uiso 1 1 calc R . .
O8 O 0.4214(14) 0.5661(12) 0.5288(11) 0.063(4) Uani 0.50 1 d PDU . .
C41 C 0.4051(18) 0.529(2) 0.4684(17) 0.062(6) Uani 0.50 1 d PDU . .
H41A H 0.3818 0.5780 0.4134 0.074 Uiso 0.50 1 calc PR . .
H41B H 0.3480 0.4781 0.4909 0.074 Uiso 0.50 1 calc PR . .
C42 C 0.513(2) 0.493(2) 0.4577(14) 0.069(6) Uani 0.50 1 d PDU . .
H42A H 0.5039 0.4404 0.4429 0.083 Uiso 0.50 1 calc PR . .
H42B H 0.5593 0.5424 0.4123 0.083 Uiso 0.50 1 calc PR . .
C43 C 0.561(2) 0.462(2) 0.5400(17) 0.065(6) Uani 0.50 1 d PDU . .
H43A H 0.6409 0.4792 0.5322 0.078 Uiso 0.50 1 calc PR . .
H43B H 0.5536 0.3931 0.5726 0.078 Uiso 0.50 1 calc PR . .
C44 C 0.502(2) 0.5068(17) 0.5853(12) 0.058(6) Uani 0.50 1 d PDU . .
H44A H 0.4645 0.4595 0.6384 0.069 Uiso 0.50 1 calc PR . .
H44B H 0.5540 0.5442 0.6004 0.069 Uiso 0.50 1 calc PR . .

loop_
_atom_site_aniso_label
_atom_site_aniso_U_11
_atom_site_aniso_U_22
_atom_site_aniso_U_33
_atom_site_aniso_U_23
_atom_site_aniso_U_13
_atom_site_aniso_U_12
Yb1 0.0236(2) 0.0199(2) 0.0192(2) -0.01385(18) -0.00401(16) 0.00225(16)
Yb2 0.0232(2) 0.0208(2) 0.0158(2) -0.01049(17) -0.00285(16) -0.00151(16)
Yb3 0.0224(2) 0.0233(2) 0.0212(2) -0.01532(18) -0.00403(16) 0.00402(17)
Yb4 0.0243(2) 0.0199(2) 0.0201(2) -0.01372(18) -0.00623(17) 0.00353(17)
Se1 0.0204(5) 0.0204(5) 0.0179(5) -0.0130(4) -0.0037(4) 0.0018(4)
Se2 0.0248(5) 0.0225(5) 0.0204(5) -0.0105(4) -0.0025(4) -0.0031(4)
Se3 0.0327(5) 0.0245(5) 0.0201(5) -0.0160(4) -0.0038(4) -0.0003(4)
Se4 0.0235(5) 0.0411(6) 0.0282(5) -0.0212(5) 0.0021(4) -0.0042(4)
Se5 0.0297(5) 0.0294(5) 0.0260(5) -0.0162(4) -0.0103(4) 0.0079(4)
Se6 0.0316(6) 0.0348(6) 0.0216(5) -0.0178(4) -0.0021(4) 0.0074(4)
Se7 0.0314(5) 0.0243(5) 0.0313(5) -0.0198(4) -0.0119(4) 0.0060(4)
Se8 0.0303(5) 0.0250(5) 0.0191(5) -0.0137(4) -0.0017(4) -0.0006(4)
Se9 0.0278(5) 0.0241(5) 0.0276(5) -0.0176(4) -0.0092(4) 0.0063(4)
S1 0.0272(14) 0.0493(17) 0.0365(15) -0.0312(13) -0.0051(11) 0.0058(12)
S2 0.0338(14) 0.0269(13) 0.0268(13) -0.0102(11) -0.0067(11) 0.0007(11)
F1 0.081(5) 0.036(4) 0.043(4) -0.021(3) 0.009(3) -0.011(3)
F2 0.121(7) 0.076(5) 0.063(5) -0.060(5) -0.003(5) -0.002(5)
F3 0.088(6) 0.107(6) 0.032(4) -0.042(4) -0.011(4) 0.025(5)
F4 0.100(6) 0.063(5) 0.044(4) 0.005(4) -0.015(4) 0.025(5)
F5 0.071(5) 0.037(4) 0.070(5) -0.024(4) -0.018(4) 0.015(3)
F6 0.075(5) 0.056(4) 0.056(4) -0.041(4) -0.010(4) 0.001(4)
F7 0.103(6) 0.070(5) 0.069(5) -0.043(4) -0.018(5) -0.029(5)
F8 0.044(4) 0.067(5) 0.077(5) -0.014(4) -0.013(4) -0.019(4)
F9 0.039(4) 0.078(5) 0.095(6) -0.038(5) 0.017(4) -0.004(4)
F10 0.043(4) 0.062(4) 0.066(4) -0.048(4) 0.015(3) -0.012(3)
O1 0.042(4) 0.021(3) 0.025(4) -0.013(3) -0.009(3) 0.002(3)
O2 0.026(4) 0.025(4) 0.031(4) -0.013(3) -0.015(3) -0.002(3)
O3 0.046(4) 0.021(3) 0.012(3) -0.010(3) 0.005(3) -0.012(3)
O4 0.030(4) 0.037(4) 0.032(4) -0.024(3) -0.003(3) 0.010(3)
O5 0.050(4) 0.022(4) 0.022(4) -0.012(3) -0.013(3) 0.005(3)
O6 0.020(3) 0.024(4) 0.034(4) -0.009(3) 0.004(3) 0.000(3)
C1 0.022(5) 0.033(6) 0.032(6) -0.019(5) 0.002(4) 0.005(4)
C2 0.034(6) 0.048(7) 0.033(6) -0.021(5) 0.009(5) -0.002(5)
C3 0.054(7) 0.056(7) 0.045(7) -0.042(6) 0.000(5) -0.001(6)
C4 0.041(7) 0.070(8) 0.026(6) -0.024(6) -0.003(5) 0.015(6)
C5 0.045(7) 0.047(7) 0.033(6) -0.004(6) -0.007(5) 0.016(5)
C6 0.031(6) 0.032(6) 0.044(6) -0.022(5) -0.009(5) 0.011(4)
C7 0.040(6) 0.013(5) 0.019(5) 0.003(4) -0.002(4) -0.001(4)
C8 0.052(7) 0.030(6) 0.029(6) -0.016(5) -0.004(5) 0.002(5)
C9 0.064(8) 0.039(6) 0.035(6) -0.012(5) -0.021(6) -0.022(6)
C10 0.036(7) 0.039(6) 0.048(7) -0.011(6) 0.002(5) -0.014(5)
C11 0.037(6) 0.036(6) 0.045(7) -0.005(5) 0.000(5) 0.004(5)
C12 0.029(6) 0.041(6) 0.027(5) -0.009(5) 0.000(4) -0.010(5)
C13 0.070(8) 0.035(6) 0.045(7) -0.022(5) -0.026(6) 0.001(6)
C14 0.047(6) 0.029(6) 0.033(6) -0.012(5) -0.004(5) 0.010(5)
C15 0.072(8) 0.030(6) 0.039(6) -0.019(5) -0.010(6) 0.006(5)
C16 0.044(6) 0.028(5) 0.027(5) -0.020(4) -0.004(4) -0.006(5)
C17 0.081(9) 0.051(8) 0.062(8) -0.005(6) -0.044(7) -0.022(7)
C18 0.050(8) 0.079(10) 0.088(10) 0.007(8) -0.034(8) -0.015(7)
C19 0.027(5) 0.036(6) 0.036(6) -0.010(5) -0.008(4) -0.003(4)
C20 0.061(8) 0.026(6) 0.065(8) -0.006(6) -0.028(6) -0.007(5)
C21 0.036(6) 0.030(6) 0.029(5) -0.012(5) -0.005(4) 0.004(4)
C22 0.035(6) 0.025(5) 0.037(6) -0.002(5) 0.002(5) 0.006(5)
C23 0.051(7) 0.051(7) 0.024(5) -0.017(5) 0.005(5) 0.001(5)
C24 0.076(8) 0.042(7) 0.032(6) -0.024(5) 0.006(6) -0.011(6)
C25 0.038(6) 0.044(6) 0.038(6) -0.026(5) -0.007(5) 0.018(5)
C26 0.043(7) 0.046(7) 0.055(7) -0.028(6) -0.006(5) 0.011(5)
C27 0.062(8) 0.059(8) 0.066(8) -0.054(7) -0.012(6) 0.025(6)
C28 0.049(6) 0.056(6) 0.064(6) -0.055(5) -0.015(5) 0.009(5)
C29 0.109(10) 0.025(6) 0.043(7) -0.021(5) -0.037(7) -0.002(6)
C30 0.076(9) 0.051(7) 0.042(7) -0.025(6) -0.023(6) 0.002(6)
C31 0.045(6) 0.045(6) 0.027(5) -0.025(5) -0.001(5) 0.005(5)
C32 0.040(6) 0.030(6) 0.028(5) -0.016(5) -0.008(4) -0.004(5)
C33 0.047(7) 0.042(7) 0.038(6) -0.003(5) -0.003(5) -0.007(5)
C34 0.092(11) 0.092(11) 0.061(9) -0.044(8) 0.024(8) -0.001(9)
C35 0.063(9) 0.074(9) 0.101(11) -0.063(9) -0.004(8) -0.003(7)
C36 0.040(7) 0.035(6) 0.074(8) -0.016(6) -0.023(6) 0.006(5)
O7 0.084(8) 0.058(6) 0.119(9) -0.030(6) 0.000(7) 0.015(6)
C37 0.082(9) 0.067(9) 0.067(8) -0.051(7) -0.017(7) 0.018(7)
C38 0.090(10) 0.065(9) 0.077(9) -0.050(8) -0.018(8) 0.003(8)
C39 0.089(10) 0.077(9) 0.085(10) -0.061(8) -0.046(8) 0.030(8)
C40 0.078(10) 0.060(9) 0.129(13) -0.052(9) 0.003(9) 0.007(8)
O8 0.071(9) 0.059(9) 0.063(9) -0.030(7) -0.020(7) 0.019(7)
C41 0.060(11) 0.071(11) 0.062(10) -0.036(8) -0.009(9) 0.016(9)
C42 0.057(11) 0.071(11) 0.071(10) -0.023(9) -0.007(10) 0.013(9)
C43 0.057(11) 0.066(11) 0.068(11) -0.027(9) -0.013(9) 0.010(9)
C44 0.056(10) 0.052(10) 0.057(10) -0.016(8) -0.017(9) 0.008(8)

loop_
_atom_type_symbol
_atom_type_description
_atom_type_scat_dispersion_real
_atom_type_scat_dispersion_imag
_atom_type_scat_source
C C 0.0033 0.0016 'International Tables Vol C Tables 4.2.6.8 and 6.1.1.4'
H H 0.0000 0.0000 'International Tables Vol C Tables 4.2.6.8 and 6.1.1.4'
O O 0.0106 0.0060 'International Tables Vol C Tables 4.2.6.8 and 6.1.1.4'
F F 0.0171 0.0103 'International Tables Vol C Tables 4.2.6.8 and 6.1.1.4'
S S 0.1246 0.1234 'International Tables Vol C Tables 4.2.6.8 and 6.1.1.4'
Se Se -0.0929 2.2259 'International Tables Vol C Tables 4.2.6.8 and 6.1.1.4'
Yb Yb -0.3850 5.5486 'International Tables Vol C Tables 4.2.6.8 and 6.1.1.4'

loop_
_geom_angle_atom_site_label_1
_geom_angle_atom_site_label_2
_geom_angle_atom_site_label_3
_geom_angle
_geom_angle_site_symmetry_1
_geom_angle_site_symmetry_3
_geom_angle_publ_flag
O1 Yb1 S1 89.54(19) . . ?
O1 Yb1 Se3 91.49(16) . . ?
S1 Yb1 Se3 91.68(7) . . ?
O1 Yb1 Se2 85.17(17) . . ?
S1 Yb1 Se2 141.50(6) . . ?
Se3 Yb1 Se2 50.50(4) . . ?
O1 Yb1 Se9 89.80(16) . . ?
S1 Yb1 Se9 77.25(7) . . ?
Se3 Yb1 Se9 168.84(3) . . ?
Se2 Yb1 Se9 140.65(4) . . ?
O1 Yb1 Se8 89.24(16) . . ?
S1 Yb1 Se8 127.18(7) . . ?
Se3 Yb1 Se8 141.15(4) . . ?
Se2 Yb1 Se8 90.92(5) . . ?
Se9 Yb1 Se8 49.94(4) . . ?
O1 Yb1 Se1 175.00(17) . . ?
S1 Yb1 Se1 95.45(8) . . ?
Se3 Yb1 Se1 88.78(5) . . ?
Se2 Yb1 Se1 91.17(5) . . ?
Se9 Yb1 Se1 90.89(5) . . ?
Se8 Yb1 Se1 87.42(5) . . ?
O3 Yb2 O2 83.9(2) . . ?
O3 Yb2 Se2 135.91(16) . . ?
O2 Yb2 Se2 91.23(16) . . ?
O3 Yb2 Se4 135.00(16) . . ?
O2 Yb2 Se4 94.48(18) . . ?
Se2 Yb2 Se4 89.01(5) . . ?
O3 Yb2 Se5 85.11(17) . . ?
O2 Yb2 Se5 85.28(17) . . ?
Se2 Yb2 Se5 138.28(4) . . ?
Se4 Yb2 Se5 50.05(5) . . ?
O3 Yb2 Se1 90.61(17) . . ?
O2 Yb2 Se1 174.40(16) . . ?
Se2 Yb2 Se1 93.52(6) . . ?
Se4 Yb2 Se1 88.57(5) . . ?
Se5 Yb2 Se1 93.12(5) . . ?
O3 Yb2 Se3 85.48(17) . . ?
O2 Yb2 Se3 90.40(17) . . ?
Se2 Yb2 Se3 50.66(4) . . ?
Se4 Yb2 Se3 139.51(4) . . ?
Se5 Yb2 Se3 170.01(3) . . ?
Se1 Yb2 Se3 90.32(5) . . ?
O4 Yb3 S2 88.46(18) . . ?
O4 Yb3 Se5 88.14(17) . . ?
S2 Yb3 Se5 78.28(7) . . ?
O4 Yb3 Se7 93.11(17) . . ?
S2 Yb3 Se7 90.96(8) . . ?
Se5 Yb3 Se7 169.14(3) . . ?
O4 Yb3 Se6 85.38(17) . . ?
S2 Yb3 Se6 139.96(7) . . ?
Se5 Yb3 Se6 140.77(5) . . ?
Se7 Yb3 Se6 50.09(5) . . ?
O4 Yb3 Se4 88.35(17) . . ?
S2 Yb3 Se4 128.36(7) . . ?
Se5 Yb3 Se4 50.10(5) . . ?
Se7 Yb3 Se4 140.69(4) . . ?
Se6 Yb3 Se4 91.01(6) . . ?
O4 Yb3 Se1 173.54(17) . . ?
S2 Yb3 Se1 97.91(7) . . ?
Se5 Yb3 Se1 92.05(5) . . ?
Se7 Yb3 Se1 87.92(5) . . ?
Se6 Yb3 Se1 90.41(5) . . ?
Se4 Yb3 Se1 86.83(5) . . ?
O6 Yb4 O5 83.5(2) . . ?
O6 Yb4 Se6 132.88(16) . . ?
O5 Yb4 Se6 89.21(18) . . ?
O6 Yb4 Se9 85.58(17) . . ?
O5 Yb4 Se9 87.59(16) . . ?
Se6 Yb4 Se9 140.71(4) . . ?
O6 Yb4 Se1 92.19(17) . . ?
O5 Yb4 Se1 175.58(17) . . ?
Se6 Yb4 Se1 93.06(5) . . ?
Se9 Yb4 Se1 93.03(5) . . ?
O6 Yb4 Se8 135.78(16) . . ?
O5 Yb4 Se8 94.59(17) . . ?
Se6 Yb4 Se8 91.11(5) . . ?
Se9 Yb4 Se8 50.23(4) . . ?
Se1 Yb4 Se8 89.16(5) . . ?
O6 Yb4 Se7 83.21(17) . . ?
O5 Yb4 Se7 90.14(16) . . ?
Se6 Yb4 Se7 50.21(5) . . ?
Se9 Yb4 Se7 168.74(3) . . ?
Se1 Yb4 Se7 88.40(5) . . ?
Se8 Yb4 Se7 141.00(4) . . ?
Yb2 Se1 Yb4 139.51(5) . . ?
Yb2 Se1 Yb3 83.17(5) . . ?
Yb4 Se1 Yb3 83.41(5) . . ?
Yb2 Se1 Yb1 82.33(5) . . ?
Yb4 Se1 Yb1 83.31(5) . . ?
Yb3 Se1 Yb1 139.08(5) . . ?
Se3 Se2 Yb2 65.40(5) . . ?
Se3 Se2 Yb1 64.73(5) . . ?
Yb2 Se2 Yb1 84.21(6) . . ?
Se2 Se3 Yb1 64.77(5) . . ?
Se2 Se3 Yb2 63.94(5) . . ?
Yb1 Se3 Yb2 83.61(5) . . ?
Se5 Se4 Yb2 65.00(5) . . ?
Se5 Se4 Yb3 64.12(5) . . ?
Yb2 Se4 Yb3 84.24(5) . . ?
Se4 Se5 Yb3 65.78(5) . . ?
Se4 Se5 Yb2 64.95(5) . . ?
Yb3 Se5 Yb2 84.92(5) . . ?
Se7 Se6 Yb4 66.71(5) . . ?
Se7 Se6 Yb3 64.54(5) . . ?
Yb4 Se6 Yb3 85.48(5) . . ?
Se6 Se7 Yb3 65.37(5) . . ?
Se6 Se7 Yb4 63.08(5) . . ?
Yb3 Se7 Yb4 84.29(5) . . ?
Se9 Se8 Yb4 64.29(5) . . ?
Se9 Se8 Yb1 64.72(5) . . ?
Yb4 Se8 Yb1 84.29(5) . . ?
Se8 Se9 Yb4 65.48(5) . . ?
Se8 Se9 Yb1 65.34(5) . . ?
Yb4 Se9 Yb1 85.07(5) . . ?
C1 S1 Yb1 111.7(3) . . ?
C7 S2 Yb3 112.3(3) . . ?
C13 O1 C16 109.1(7) . . ?
C13 O1 Yb1 122.8(5) . . ?
C16 O1 Yb1 126.4(5) . . ?
C20 O2 C17 106.9(8) . . ?
C20 O2 Yb2 125.4(6) . . ?
C17 O2 Yb2 127.0(6) . . ?
C21 O3 C24 107.7(7) . . ?
C21 O3 Yb2 124.9(5) . . ?
C24 O3 Yb2 126.6(6) . . ?
C28 O4 C25 107.2(7) . . ?
C28 O4 Yb3 122.0(6) . . ?
C25 O4 Yb3 129.8(5) . . ?
C32 O5 C29 109.5(7) . . ?
C32 O5 Yb4 125.5(5) . . ?
C29 O5 Yb4 124.1(6) . . ?
C33 O6 C36 104.3(9) . . ?
C33 O6 Yb4 124.9(6) . . ?
C36 O6 Yb4 126.0(6) . . ?
C6 C1 C2 114.5(9) . . ?
C6 C1 S1 123.7(8) . . ?
C2 C1 S1 121.5(8) . . ?
F1 C2 C3 117.3(10) . . ?
F1 C2 C1 119.6(9) . . ?
C3 C2 C1 123.0(11) . . ?
C2 C3 F2 120.4(11) . . ?
C2 C3 C4 120.1(11) . . ?
F2 C3 C4 119.4(10) . . ?
F3 C4 C3 121.5(12) . . ?
F3 C4 C5 119.1(11) . . ?
C3 C4 C5 119.5(10) . . ?
F4 C5 C6 121.1(12) . . ?
F4 C5 C4 120.1(11) . . ?
C6 C5 C4 118.7(10) . . ?
F5 C6 C5 117.3(10) . . ?
F5 C6 C1 118.6(10) . . ?
C5 C6 C1 124.1(10) . . ?
C8 C7 C12 115.3(10) . . ?
C8 C7 S2 122.8(8) . . ?
C12 C7 S2 121.9(8) . . ?
F6 C8 C7 121.5(10) . . ?
F6 C8 C9 117.3(10) . . ?
C7 C8 C9 121.1(11) . . ?
C10 C9 F7 121.5(11) . . ?
C10 C9 C8 121.3(10) . . ?
F7 C9 C8 117.2(12) . . ?
C11 C10 C9 117.5(11) . . ?
C11 C10 F8 122.8(12) . . ?
C9 C10 F8 119.7(11) . . ?
C10 C11 C12 122.8(12) . . ?
C10 C11 F9 118.9(11) . . ?
C12 C11 F9 118.3(11) . . ?
F10 C12 C11 118.4(10) . . ?
F10 C12 C7 119.7(9) . . ?
C11 C12 C7 121.9(11) . . ?
O1 C13 C14 105.2(8) . . ?
C13 C14 C15 103.0(9) . . ?
C16 C15 C14 103.9(9) . . ?
O1 C16 C15 106.2(8) . . ?
C18 C17 O2 109.7(11) . . ?
C17 C18 C19 106.9(11) . . ?
C20 C19 C18 103.6(9) . . ?
O2 C20 C19 107.9(9) . . ?
O3 C21 C22 104.3(8) . . ?
C21 C22 C23 102.5(9) . . ?
C22 C23 C24 102.8(8) . . ?
O3 C24 C23 105.2(8) . . ?
O4 C25 C26 106.6(9) . . ?
C25 C26 C27 104.2(9) . . ?
C26 C27 C28 102.9(9) . . ?
O4 C28 C27 107.1(9) . . ?
O5 C29 C30 104.9(9) . . ?
C29 C30 C31 104.7(9) . . ?
C30 C31 C32 101.9(9) . . ?
O5 C32 C31 104.7(8) . . ?
O6 C33 C34 105.7(10) . . ?
C33 C34 C35 105.5(11) . . ?
C34 C35 C36 102.9(11) . . ?
O6 C36 C35 100.9(10) . . ?
C37 O7 C40 107.1(12) . . ?
O7 C37 C38 110.0(12) . . ?
C39 C38 C37 102.0(13) . . ?
C38 C39 C40 105.6(13) . . ?
O7 C40 C39 106.3(14) . . ?
C44 O8 C41 105.0(10) . . ?
O8 C41 C42 105.0(11) . . ?
C43 C42 C41 104.5(10) . . ?
C42 C43 C44 107.3(9) . . ?
O8 C44 C43 106.9(9) . . ?

loop_
_geom_bond_atom_site_label_1
_geom_bond_atom_site_label_2
_geom_bond_distance
_geom_bond_site_symmetry_2
_geom_bond_publ_flag
Yb1 O1 2.306(6) . ?
Yb1 S1 2.658(3) . ?
Yb1 Se3 2.8094(17) . ?
Yb1 Se2 2.810(2) . ?
Yb1 Se9 2.8151(18) . ?
Yb1 Se8 2.8294(17) . ?
Yb1 Se1 2.8915(15) . ?
Yb2 O3 2.286(6) . ?
Yb2 O2 2.308(6) . ?
Yb2 Se2 2.7845(18) . ?
Yb2 Se4 2.8053(16) . ?
Yb2 Se5 2.8065(15) . ?
Yb2 Se1 2.8067(18) . ?
Yb2 Se3 2.8182(14) . ?
Yb3 O4 2.326(6) . ?
Yb3 S2 2.676(3) . ?
Yb3 Se5 2.7840(18) . ?
Yb3 Se7 2.7997(18) . ?
Yb3 Se6 2.8188(19) . ?
Yb3 Se4 2.8220(19) . ?
Yb3 Se1 2.8790(15) . ?
Yb4 O6 2.298(6) . ?
Yb4 O5 2.324(6) . ?
Yb4 Se6 2.7598(18) . ?
Yb4 Se9 2.7931(15) . ?
Yb4 Se1 2.8118(17) . ?
Yb4 Se8 2.8207(18) . ?
Yb4 Se7 2.8429(14) . ?
Se2 Se3 2.3974(19) . ?
Se4 Se5 2.374(2) . ?
Se6 Se7 2.378(2) . ?
Se8 Se9 2.383(2) . ?
S1 C1 1.753(10) . ?
S2 C7 1.764(10) . ?
F1 C2 1.347(13) . ?
F2 C3 1.354(13) . ?
F3 C4 1.352(13) . ?
F4 C5 1.320(13) . ?
F5 C6 1.337(12) . ?
F6 C8 1.343(13) . ?
F7 C9 1.375(13) . ?
F8 C10 1.345(13) . ?
F9 C11 1.395(14) . ?
F10 C12 1.337(12) . ?
O1 C13 1.467(12) . ?
O1 C16 1.467(11) . ?
O2 C20 1.424(12) . ?
O2 C17 1.454(14) . ?
O3 C21 1.454(11) . ?
O3 C24 1.472(12) . ?
O4 C28 1.450(12) . ?
O4 C25 1.464(12) . ?
O5 C32 1.449(12) . ?
O5 C29 1.456(12) . ?
O6 C33 1.430(13) . ?
O6 C36 1.441(13) . ?
C1 C6 1.372(15) . ?
C1 C2 1.401(15) . ?
C2 C3 1.354(15) . ?
C3 C4 1.358(17) . ?
C4 C5 1.387(17) . ?
C5 C6 1.363(16) . ?
C7 C8 1.357(14) . ?
C7 C12 1.391(15) . ?
C8 C9 1.412(16) . ?
C9 C10 1.339(18) . ?
C10 C11 1.329(17) . ?
C11 C12 1.353(15) . ?
C13 C14 1.505(15) . ?
C14 C15 1.523(15) . ?
C15 C16 1.490(15) . ?
C17 C18 1.387(17) . ?
C18 C19 1.500(17) . ?
C19 C20 1.473(15) . ?
C21 C22 1.479(14) . ?
C22 C23 1.482(16) . ?
C23 C24 1.500(15) . ?
C25 C26 1.477(15) . ?
C26 C27 1.487(16) . ?
C27 C28 1.491(15) . ?
C29 C30 1.475(15) . ?
C30 C31 1.494(16) . ?
C31 C32 1.503(14) . ?
C33 C34 1.486(18) . ?
C34 C35 1.49(2) . ?
C35 C36 1.529(19) . ?
O7 C37 1.413(17) . ?
O7 C40 1.457(18) . ?
C37 C38 1.505(19) . ?
C38 C39 1.48(2) . ?
C39 C40 1.48(2) . ?
O8 C44 1.441(9) . ?
O8 C41 1.451(10) . ?
C41 C42 1.457(10) . ?
C42 C43 1.452(10) . ?
C43 C44 1.458(9) . ?

loop_
_geom_torsion_atom_site_label_1
_geom_torsion_atom_site_label_2
_geom_torsion_atom_site_label_3
_geom_torsion_atom_site_label_4
_geom_torsion
_geom_torsion_site_symmetry_1
_geom_torsion_site_symmetry_2
_geom_torsion_site_symmetry_3
_geom_torsion_site_symmetry_4
_geom_torsion_publ_flag
O3 Yb2 Se1 Yb4 175.84(17) . . . . ?
O2 Yb2 Se1 Yb4 164.0(17) . . . . ?
Se2 Yb2 Se1 Yb4 -48.08(7) . . . . ?
Se4 Yb2 Se1 Yb4 40.85(6) . . . . ?
Se5 Yb2 Se1 Yb4 90.71(7) . . . . ?
Se3 Yb2 Se1 Yb4 -98.67(7) . . . . ?
O3 Yb2 Se1 Yb3 104.42(17) . . . . ?
O2 Yb2 Se1 Yb3 92.5(17) . . . . ?
Se2 Yb2 Se1 Yb3 -119.50(4) . . . . ?
Se4 Yb2 Se1 Yb3 -30.58(4) . . . . ?
Se5 Yb2 Se1 Yb3 19.28(3) . . . . ?
Se3 Yb2 Se1 Yb3 -170.10(3) . . . . ?
O3 Yb2 Se1 Yb1 -113.95(17) . . . . ?
O2 Yb2 Se1 Yb1 -125.8(17) . . . . ?
Se2 Yb2 Se1 Yb1 22.13(3) . . . . ?
Se4 Yb2 Se1 Yb1 111.06(5) . . . . ?
Se5 Yb2 Se1 Yb1 160.92(3) . . . . ?
Se3 Yb2 Se1 Yb1 -28.47(3) . . . . ?
O6 Yb4 Se1 Yb2 176.29(17) . . . . ?
O5 Yb4 Se1 Yb2 -171(2) . . . . ?
Se6 Yb4 Se1 Yb2 -50.55(6) . . . . ?
Se9 Yb4 Se1 Yb2 90.61(7) . . . . ?
Se8 Yb4 Se1 Yb2 40.51(6) . . . . ?
Se7 Yb4 Se1 Yb2 -100.57(7) . . . . ?
O6 Yb4 Se1 Yb3 -112.36(16) . . . . ?
O5 Yb4 Se1 Yb3 -100(2) . . . . ?
Se6 Yb4 Se1 Yb3 20.79(3) . . . . ?
Se9 Yb4 Se1 Yb3 161.95(3) . . . . ?
Se8 Yb4 Se1 Yb3 111.85(5) . . . . ?
Se7 Yb4 Se1 Yb3 -29.22(4) . . . . ?
O6 Yb4 Se1 Yb1 106.43(17) . . . . ?
O5 Yb4 Se1 Yb1 119(2) . . . . ?
Se6 Yb4 Se1 Yb1 -120.42(5) . . . . ?
Se9 Yb4 Se1 Yb1 20.74(3) . . . . ?
Se8 Yb4 Se1 Yb1 -29.36(3) . . . . ?
Se7 Yb4 Se1 Yb1 -170.43(3) . . . . ?
O4 Yb3 Se1 Yb2 72.2(15) . . . . ?
S2 Yb3 Se1 Yb2 -97.88(7) . . . . ?
Se5 Yb3 Se1 Yb2 -19.43(3) . . . . ?
Se7 Yb3 Se1 Yb2 171.44(3) . . . . ?
Se6 Yb3 Se1 Yb2 121.41(5) . . . . ?
Se4 Yb3 Se1 Yb2 30.42(4) . . . . ?
O4 Yb3 Se1 Yb4 -69.6(15) . . . . ?
S2 Yb3 Se1 Yb4 120.41(7) . . . . ?
Se5 Yb3 Se1 Yb4 -161.14(3) . . . . ?
Se7 Yb3 Se1 Yb4 29.73(4) . . . . ?
Se6 Yb3 Se1 Yb4 -20.31(3) . . . . ?
Se4 Yb3 Se1 Yb4 -111.29(5) . . . . ?
O4 Yb3 Se1 Yb1 2.2(15) . . . . ?
S2 Yb3 Se1 Yb1 -167.79(7) . . . . ?
Se5 Yb3 Se1 Yb1 -89.34(7) . . . . ?
Se7 Yb3 Se1 Yb1 101.53(7) . . . . ?
Se6 Yb3 Se1 Yb1 51.50(6) . . . . ?
Se4 Yb3 Se1 Yb1 -39.49(6) . . . . ?
O1 Yb1 Se1 Yb2 -64.6(18) . . . . ?
S1 Yb1 Se1 Yb2 120.14(7) . . . . ?
Se3 Yb1 Se1 Yb2 28.57(3) . . . . ?
Se2 Yb1 Se1 Yb2 -21.88(3) . . . . ?
Se9 Yb1 Se1 Yb2 -162.58(3) . . . . ?
Se8 Yb1 Se1 Yb2 -112.75(5) . . . . ?
O1 Yb1 Se1 Yb4 77.4(18) . . . . ?
S1 Yb1 Se1 Yb4 -97.82(7) . . . . ?
Se3 Yb1 Se1 Yb4 170.61(3) . . . . ?
Se2 Yb1 Se1 Yb4 120.16(5) . . . . ?
Se9 Yb1 Se1 Yb4 -20.55(3) . . . . ?
Se8 Yb1 Se1 Yb4 29.29(4) . . . . ?
O1 Yb1 Se1 Yb3 5.6(18) . . . . ?
S1 Yb1 Se1 Yb3 -169.65(7) . . . . ?
Se3 Yb1 Se1 Yb3 98.78(7) . . . . ?
Se2 Yb1 Se1 Yb3 48.32(6) . . . . ?
Se9 Yb1 Se1 Yb3 -92.38(7) . . . . ?
Se8 Yb1 Se1 Yb3 -42.55(6) . . . . ?
O3 Yb2 Se2 Se3 7.0(2) . . . . ?
O2 Yb2 Se2 Se3 89.50(18) . . . . ?
Se4 Yb2 Se2 Se3 -176.03(4) . . . . ?
Se5 Yb2 Se2 Se3 173.79(4) . . . . ?
Se1 Yb2 Se2 Se3 -87.53(5) . . . . ?
O3 Yb2 Se2 Yb1 71.8(2) . . . . ?
O2 Yb2 Se2 Yb1 154.32(17) . . . . ?
Se4 Yb2 Se2 Yb1 -111.22(5) . . . . ?
Se5 Yb2 Se2 Yb1 -121.39(5) . . . . ?
Se1 Yb2 Se2 Yb1 -22.71(3) . . . . ?
Se3 Yb2 Se2 Yb1 64.81(5) . . . . ?
O1 Yb1 Se2 Se3 -95.94(17) . . . . ?
S1 Yb1 Se2 Se3 -12.80(11) . . . . ?
Se9 Yb1 Se2 Se3 -179.71(5) . . . . ?
Se8 Yb1 Se2 Se3 174.90(4) . . . . ?
Se1 Yb1 Se2 Se3 87.46(6) . . . . ?
O1 Yb1 Se2 Yb2 -161.43(16) . . . . ?
S1 Yb1 Se2 Yb2 -78.29(11) . . . . ?
Se3 Yb1 Se2 Yb2 -65.49(5) . . . . ?
Se9 Yb1 Se2 Yb2 114.80(6) . . . . ?
Se8 Yb1 Se2 Yb2 109.41(5) . . . . ?
Se1 Yb1 Se2 Yb2 21.97(3) . . . . ?
Yb2 Se2 Se3 Yb1 95.36(5) . . . . ?
Yb1 Se2 Se3 Yb2 -95.36(5) . . . . ?
O1 Yb1 Se3 Se2 82.49(18) . . . . ?
S1 Yb1 Se3 Se2 172.07(7) . . . . ?
Se9 Yb1 Se3 Se2 179.05(15) . . . . ?
Se8 Yb1 Se3 Se2 -8.15(6) . . . . ?
Se1 Yb1 Se3 Se2 -92.51(6) . . . . ?
O1 Yb1 Se3 Yb2 146.65(17) . . . . ?
S1 Yb1 Se3 Yb2 -123.77(7) . . . . ?
Se2 Yb1 Se3 Yb2 64.16(5) . . . . ?
Se9 Yb1 Se3 Yb2 -116.80(16) . . . . ?
Se8 Yb1 Se3 Yb2 56.01(6) . . . . ?
Se1 Yb1 Se3 Yb2 -28.36(3) . . . . ?
O3 Yb2 Se3 Se2 -175.13(16) . . . . ?
O2 Yb2 Se3 Se2 -91.27(17) . . . . ?
Se4 Yb2 Se3 Se2 6.12(6) . . . . ?
Se5 Yb2 Se3 Se2 -155.49(18) . . . . ?
Se1 Yb2 Se3 Se2 94.28(6) . . . . ?
O3 Yb2 Se3 Yb1 119.88(17) . . . . ?
O2 Yb2 Se3 Yb1 -156.26(16) . . . . ?
Se2 Yb2 Se3 Yb1 -64.99(5) . . . . ?
Se4 Yb2 Se3 Yb1 -58.88(7) . . . . ?
Se5 Yb2 Se3 Yb1 139.51(18) . . . . ?
Se1 Yb2 Se3 Yb1 29.29(4) . . . . ?
O3 Yb2 Se4 Se5 5.9(2) . . . . ?
O2 Yb2 Se4 Se5 -80.02(16) . . . . ?
Se2 Yb2 Se4 Se5 -171.18(4) . . . . ?
Se1 Yb2 Se4 Se5 95.28(6) . . . . ?
Se3 Yb2 Se4 Se5 -175.90(5) . . . . ?
O3 Yb2 Se4 Yb3 -58.2(2) . . . . ?
O2 Yb2 Se4 Yb3 -144.10(16) . . . . ?
Se2 Yb2 Se4 Yb3 124.74(5) . . . . ?
Se5 Yb2 Se4 Yb3 -64.09(5) . . . . ?
Se1 Yb2 Se4 Yb3 31.19(4) . . . . ?
Se3 Yb2 Se4 Yb3 120.01(6) . . . . ?
O4 Yb3 Se4 Se5 88.96(17) . . . . ?
S2 Yb3 Se4 Se5 2.24(8) . . . . ?
Se7 Yb3 Se4 Se5 -178.15(5) . . . . ?
Se6 Yb3 Se4 Se5 174.31(4) . . . . ?
Se1 Yb3 Se4 Se5 -95.34(6) . . . . ?
O4 Yb3 Se4 Yb2 153.93(17) . . . . ?
S2 Yb3 Se4 Yb2 67.21(9) . . . . ?
Se5 Yb3 Se4 Yb2 64.97(5) . . . . ?
Se7 Yb3 Se4 Yb2 -113.19(6) . . . . ?
Se6 Yb3 Se4 Yb2 -120.72(5) . . . . ?
Se1 Yb3 Se4 Yb2 -30.37(3) . . . . ?
Yb2 Se4 Se5 Yb3 -95.92(5) . . . . ?
Yb3 Se4 Se5 Yb2 95.92(5) . . . . ?
O4 Yb3 Se5 Se4 -89.40(18) . . . . ?
S2 Yb3 Se5 Se4 -178.20(7) . . . . ?
Se7 Yb3 Se5 Se4 173.79(16) . . . . ?
Se6 Yb3 Se5 Se4 -9.02(6) . . . . ?
Se1 Yb3 Se5 Se4 84.14(5) . . . . ?
O4 Yb3 Se5 Yb2 -154.17(17) . . . . ?
S2 Yb3 Se5 Yb2 117.02(7) . . . . ?
Se7 Yb3 Se5 Yb2 109.01(16) . . . . ?
Se6 Yb3 Se5 Yb2 -73.79(7) . . . . ?
Se4 Yb3 Se5 Yb2 -64.78(5) . . . . ?
Se1 Yb3 Se5 Yb2 19.37(3) . . . . ?
O3 Yb2 Se5 Se4 -175.85(16) . . . . ?
O2 Yb2 Se5 Se4 99.88(17) . . . . ?
Se2 Yb2 Se5 Se4 13.32(6) . . . . ?
Se1 Yb2 Se5 Se4 -85.50(6) . . . . ?
Se3 Yb2 Se5 Se4 164.50(17) . . . . ?
O3 Yb2 Se5 Yb3 -110.25(17) . . . . ?
O2 Yb2 Se5 Yb3 165.48(17) . . . . ?
Se2 Yb2 Se5 Yb3 78.92(7) . . . . ?
Se4 Yb2 Se5 Yb3 65.60(5) . . . . ?
Se1 Yb2 Se5 Yb3 -19.90(3) . . . . ?
Se3 Yb2 Se5 Yb3 -129.90(18) . . . . ?
O6 Yb4 Se6 Se7 10.5(2) . . . . ?
O5 Yb4 Se6 Se7 90.84(17) . . . . ?
Se9 Yb4 Se6 Se7 176.07(5) . . . . ?
Se1 Yb4 Se6 Se7 -85.36(6) . . . . ?
Se8 Yb4 Se6 Se7 -174.58(4) . . . . ?
O6 Yb4 Se6 Yb3 74.7(2) . . . . ?
O5 Yb4 Se6 Yb3 155.03(16) . . . . ?
Se9 Yb4 Se6 Yb3 -119.74(6) . . . . ?
Se1 Yb4 Se6 Yb3 -21.18(3) . . . . ?
Se8 Yb4 Se6 Yb3 -110.39(5) . . . . ?
Se7 Yb4 Se6 Yb3 64.19(5) . . . . ?
O4 Yb3 Se6 Se7 -97.96(17) . . . . ?
S2 Yb3 Se6 Se7 -15.90(10) . . . . ?
Se5 Yb3 Se6 Se7 -179.31(5) . . . . ?
Se4 Yb3 Se6 Se7 173.78(4) . . . . ?
Se1 Yb3 Se6 Se7 86.95(5) . . . . ?
O4 Yb3 Se6 Yb4 -164.28(17) . . . . ?
S2 Yb3 Se6 Yb4 -82.22(10) . . . . ?
Se5 Yb3 Se6 Yb4 114.37(6) . . . . ?
Se7 Yb3 Se6 Yb4 -66.32(5) . . . . ?
Se4 Yb3 Se6 Yb4 107.46(5) . . . . ?
Se1 Yb3 Se6 Yb4 20.63(3) . . . . ?
Yb4 Se6 Se7 Yb3 96.31(5) . . . . ?
Yb3 Se6 Se7 Yb4 -96.31(5) . . . . ?
O4 Yb3 Se7 Se6 81.34(18) . . . . ?
S2 Yb3 Se7 Se6 169.85(7) . . . . ?
Se5 Yb3 Se7 Se6 177.69(16) . . . . ?
Se4 Yb3 Se7 Se6 -9.84(6) . . . . ?
Se1 Yb3 Se7 Se6 -92.27(5) . . . . ?
O4 Yb3 Se7 Yb4 144.30(17) . . . . ?
S2 Yb3 Se7 Yb4 -127.20(7) . . . . ?
Se5 Yb3 Se7 Yb4 -119.35(16) . . . . ?
Se6 Yb3 Se7 Yb4 62.96(5) . . . . ?
Se4 Yb3 Se7 Yb4 53.11(6) . . . . ?
Se1 Yb3 Se7 Yb4 -29.32(4) . . . . ?
O6 Yb4 Se7 Se6 -172.28(17) . . . . ?
O5 Yb4 Se7 Se6 -88.85(18) . . . . ?
Se9 Yb4 Se7 Se6 -167.17(15) . . . . ?
Se1 Yb4 Se7 Se6 95.32(6) . . . . ?
Se8 Yb4 Se7 Se6 8.64(6) . . . . ?
O6 Yb4 Se7 Yb3 122.48(17) . . . . ?
O5 Yb4 Se7 Yb3 -154.09(18) . . . . ?
Se6 Yb4 Se7 Yb3 -65.24(5) . . . . ?
Se9 Yb4 Se7 Yb3 127.59(15) . . . . ?
Se1 Yb4 Se7 Yb3 30.08(4) . . . . ?
Se8 Yb4 Se7 Yb3 -56.60(6) . . . . ?
O6 Yb4 Se8 Se9 2.4(2) . . . . ?
O5 Yb4 Se8 Se9 -83.01(18) . . . . ?
Se6 Yb4 Se8 Se9 -172.31(4) . . . . ?
Se1 Yb4 Se8 Se9 94.65(6) . . . . ?
Se7 Yb4 Se8 Se9 -178.94(5) . . . . ?
O6 Yb4 Se8 Yb1 -62.3(2) . . . . ?
O5 Yb4 Se8 Yb1 -147.66(17) . . . . ?
Se6 Yb4 Se8 Yb1 123.05(5) . . . . ?
Se9 Yb4 Se8 Yb1 -64.64(5) . . . . ?
Se1 Yb4 Se8 Yb1 30.01(3) . . . . ?
Se7 Yb4 Se8 Yb1 116.42(6) . . . . ?
O1 Yb1 Se8 Se9 90.38(18) . . . . ?
S1 Yb1 Se8 Se9 1.54(9) . . . . ?
Se3 Yb1 Se8 Se9 -178.18(5) . . . . ?
Se2 Yb1 Se8 Se9 175.53(4) . . . . ?
Se1 Yb1 Se8 Se9 -93.34(6) . . . . ?
O1 Yb1 Se8 Yb4 154.59(17) . . . . ?
S1 Yb1 Se8 Yb4 65.75(9) . . . . ?
Se3 Yb1 Se8 Yb4 -113.97(6) . . . . ?
Se2 Yb1 Se8 Yb4 -120.25(5) . . . . ?
Se9 Yb1 Se8 Yb4 64.21(5) . . . . ?
Se1 Yb1 Se8 Yb4 -29.13(3) . . . . ?
Yb1 Se8 Se9 Yb4 96.05(5) . . . . ?
Yb4 Se8 Se9 Yb1 -96.05(5) . . . . ?
O6 Yb4 Se9 Se8 -178.34(17) . . . . ?
O5 Yb4 Se9 Se8 98.00(18) . . . . ?
Se6 Yb4 Se9 Se8 12.20(6) . . . . ?
Se1 Yb4 Se9 Se8 -86.37(6) . . . . ?
Se7 Yb4 Se9 Se8 176.57(15) . . . . ?
O6 Yb4 Se9 Yb1 -113.23(17) . . . . ?
O5 Yb4 Se9 Yb1 163.11(18) . . . . ?
Se6 Yb4 Se9 Yb1 77.31(7) . . . . ?
Se1 Yb4 Se9 Yb1 -21.26(3) . . . . ?
Se8 Yb4 Se9 Yb1 65.11(5) . . . . ?
Se7 Yb4 Se9 Yb1 -118.32(16) . . . . ?
O1 Yb1 Se9 Se8 -89.17(18) . . . . ?
S1 Yb1 Se9 Se8 -178.74(7) . . . . ?
Se3 Yb1 Se9 Se8 174.10(15) . . . . ?
Se2 Yb1 Se9 Se8 -7.05(6) . . . . ?
Se1 Yb1 Se9 Se8 85.87(6) . . . . ?
O1 Yb1 Se9 Yb4 -154.42(17) . . . . ?
S1 Yb1 Se9 Yb4 116.01(8) . . . . ?
Se3 Yb1 Se9 Yb4 108.85(16) . . . . ?
Se2 Yb1 Se9 Yb4 -72.31(7) . . . . ?
Se8 Yb1 Se9 Yb4 -65.25(5) . . . . ?
Se1 Yb1 Se9 Yb4 20.62(3) . . . . ?
O1 Yb1 S1 C1 86.4(4) . . . . ?
Se3 Yb1 S1 C1 -5.1(4) . . . . ?
Se2 Yb1 S1 C1 4.8(4) . . . . ?
Se9 Yb1 S1 C1 176.3(4) . . . . ?
Se8 Yb1 S1 C1 175.1(4) . . . . ?
Se1 Yb1 S1 C1 -94.0(4) . . . . ?
O4 Yb3 S2 C7 114.2(4) . . . . ?
Se5 Yb3 S2 C7 -157.3(4) . . . . ?
Se7 Yb3 S2 C7 21.2(4) . . . . ?
Se6 Yb3 S2 C7 33.3(4) . . . . ?
Se4 Yb3 S2 C7 -159.1(4) . . . . ?
Se1 Yb3 S2 C7 -66.9(4) . . . . ?
S1 Yb1 O1 C13 71.1(8) . . . . ?
Se3 Yb1 O1 C13 162.8(8) . . . . ?
Se2 Yb1 O1 C13 -147.1(8) . . . . ?
Se9 Yb1 O1 C13 -6.2(8) . . . . ?
Se8 Yb1 O1 C13 -56.1(8) . . . . ?
Se1 Yb1 O1 C13 -104.1(19) . . . . ?
S1 Yb1 O1 C16 -93.0(7) . . . . ?
Se3 Yb1 O1 C16 -1.4(7) . . . . ?
Se2 Yb1 O1 C16 48.8(7) . . . . ?
Se9 Yb1 O1 C16 -170.3(7) . . . . ?
Se8 Yb1 O1 C16 139.8(7) . . . . ?
Se1 Yb1 O1 C16 91.7(19) . . . . ?
O3 Yb2 O2 C20 140.4(9) . . . . ?
Se2 Yb2 O2 C20 4.3(9) . . . . ?
Se4 Yb2 O2 C20 -84.8(9) . . . . ?
Se5 Yb2 O2 C20 -134.1(9) . . . . ?
Se1 Yb2 O2 C20 152.3(15) . . . . ?
Se3 Yb2 O2 C20 55.0(9) . . . . ?
O3 Yb2 O2 C17 -50.6(10) . . . . ?
Se2 Yb2 O2 C17 173.4(10) . . . . ?
Se4 Yb2 O2 C17 84.3(10) . . . . ?
Se5 Yb2 O2 C17 35.0(10) . . . . ?
Se1 Yb2 O2 C17 -39(2) . . . . ?
Se3 Yb2 O2 C17 -136.0(10) . . . . ?
O2 Yb2 O3 C21 129.5(7) . . . . ?
Se2 Yb2 O3 C21 -145.0(6) . . . . ?
Se4 Yb2 O3 C21 39.2(8) . . . . ?
Se5 Yb2 O3 C21 43.7(7) . . . . ?
Se1 Yb2 O3 C21 -49.3(7) . . . . ?
Se3 Yb2 O3 C21 -139.6(7) . . . . ?
O2 Yb2 O3 C24 -62.7(8) . . . . ?
Se2 Yb2 O3 C24 22.8(9) . . . . ?
Se4 Yb2 O3 C24 -152.9(8) . . . . ?
Se5 Yb2 O3 C24 -148.4(8) . . . . ?
Se1 Yb2 O3 C24 118.5(8) . . . . ?
Se3 Yb2 O3 C24 28.2(8) . . . . ?
S2 Yb3 O4 C28 -75.8(8) . . . . ?
Se5 Yb3 O4 C28 -154.1(8) . . . . ?
Se7 Yb3 O4 C28 15.1(8) . . . . ?
Se6 Yb3 O4 C28 64.6(8) . . . . ?
Se4 Yb3 O4 C28 155.8(8) . . . . ?
Se1 Yb3 O4 C28 114.1(15) . . . . ?
S2 Yb3 O4 C25 91.3(8) . . . . ?
Se5 Yb3 O4 C25 12.9(8) . . . . ?
Se7 Yb3 O4 C25 -177.9(8) . . . . ?
Se6 Yb3 O4 C25 -128.3(8) . . . . ?
Se4 Yb3 O4 C25 -37.2(8) . . . . ?
Se1 Yb3 O4 C25 -78.9(17) . . . . ?
O6 Yb4 O5 C32 -117.8(7) . . . . ?
Se6 Yb4 O5 C32 108.8(7) . . . . ?
Se9 Yb4 O5 C32 -32.0(7) . . . . ?
Se1 Yb4 O5 C32 -130.2(19) . . . . ?
Se8 Yb4 O5 C32 17.8(7) . . . . ?
Se7 Yb4 O5 C32 159.0(7) . . . . ?
O6 Yb4 O5 C29 74.1(9) . . . . ?
Se6 Yb4 O5 C29 -59.3(9) . . . . ?
Se9 Yb4 O5 C29 159.9(9) . . . . ?
Se1 Yb4 O5 C29 62(3) . . . . ?
Se8 Yb4 O5 C29 -150.3(9) . . . . ?
Se7 Yb4 O5 C29 -9.0(9) . . . . ?
O5 Yb4 O6 C33 -152.6(8) . . . . ?
Se6 Yb4 O6 C33 -69.8(8) . . . . ?
Se9 Yb4 O6 C33 119.3(8) . . . . ?
Se1 Yb4 O6 C33 26.4(8) . . . . ?
Se8 Yb4 O6 C33 117.5(8) . . . . ?
Se7 Yb4 O6 C33 -61.7(8) . . . . ?
O5 Yb4 O6 C36 56.0(8) . . . . ?
Se6 Yb4 O6 C36 138.8(8) . . . . ?
Se9 Yb4 O6 C36 -32.1(8) . . . . ?
Se1 Yb4 O6 C36 -125.0(8) . . . . ?
Se8 Yb4 O6 C36 -33.9(9) . . . . ?
Se7 Yb4 O6 C36 146.9(8) . . . . ?
Yb1 S1 C1 C6 99.5(8) . . . . ?
Yb1 S1 C1 C2 -87.8(8) . . . . ?
C6 C1 C2 F1 179.3(9) . . . . ?
S1 C1 C2 F1 6.0(14) . . . . ?
C6 C1 C2 C3 -3.6(16) . . . . ?
S1 C1 C2 C3 -177.0(9) . . . . ?
F1 C2 C3 F2 -2.6(17) . . . . ?
C1 C2 C3 F2 -179.7(10) . . . . ?
F1 C2 C3 C4 179.9(10) . . . . ?
C1 C2 C3 C4 2.8(18) . . . . ?
C2 C3 C4 F3 177.6(11) . . . . ?
F2 C3 C4 F3 0.1(18) . . . . ?
C2 C3 C4 C5 -0.9(18) . . . . ?
F2 C3 C4 C5 -178.4(11) . . . . ?
F3 C4 C5 F4 0.3(17) . . . . ?
C3 C4 C5 F4 178.8(11) . . . . ?
F3 C4 C5 C6 -178.5(10) . . . . ?
C3 C4 C5 C6 0.0(18) . . . . ?
F4 C5 C6 F5 2.1(16) . . . . ?
C4 C5 C6 F5 -179.2(10) . . . . ?
F4 C5 C6 C1 -179.8(10) . . . . ?
C4 C5 C6 C1 -1.1(17) . . . . ?
C2 C1 C6 F5 -179.2(9) . . . . ?
S1 C1 C6 F5 -6.0(14) . . . . ?
C2 C1 C6 C5 2.8(15) . . . . ?
S1 C1 C6 C5 176.0(9) . . . . ?
Yb3 S2 C7 C8 -84.7(8) . . . . ?
Yb3 S2 C7 C12 96.7(8) . . . . ?
C12 C7 C8 F6 178.9(9) . . . . ?
S2 C7 C8 F6 0.2(14) . . . . ?
C12 C7 C8 C9 1.6(14) . . . . ?
S2 C7 C8 C9 -177.2(8) . . . . ?
F6 C8 C9 C10 179.8(10) . . . . ?
C7 C8 C9 C10 -2.7(17) . . . . ?
F6 C8 C9 F7 0.0(15) . . . . ?
C7 C8 C9 F7 177.5(9) . . . . ?
F7 C9 C10 C11 -177.6(10) . . . . ?
C8 C9 C10 C11 2.6(17) . . . . ?
F7 C9 C10 F8 3.9(17) . . . . ?
C8 C9 C10 F8 -175.9(10) . . . . ?
C9 C10 C11 C12 -1.7(18) . . . . ?
F8 C10 C11 C12 176.8(10) . . . . ?
C9 C10 C11 F9 -179.6(10) . . . . ?
F8 C10 C11 F9 -1.1(17) . . . . ?
C10 C11 C12 F10 179.4(10) . . . . ?
F9 C11 C12 F10 -2.6(15) . . . . ?
C10 C11 C12 C7 0.7(17) . . . . ?
F9 C11 C12 C7 178.6(9) . . . . ?
C8 C7 C12 F10 -179.4(9) . . . . ?
S2 C7 C12 F10 -0.6(13) . . . . ?
C8 C7 C12 C11 -0.6(15) . . . . ?
S2 C7 C12 C11 178.2(8) . . . . ?
C16 O1 C13 C14 -15.2(12) . . . . ?
Yb1 O1 C13 C14 178.3(6) . . . . ?
O1 C13 C14 C15 31.0(12) . . . . ?
C13 C14 C15 C16 -35.4(12) . . . . ?
C13 O1 C16 C15 -7.4(11) . . . . ?
Yb1 O1 C16 C15 158.5(7) . . . . ?
C14 C15 C16 O1 26.6(12) . . . . ?
C20 O2 C17 C18 -2.4(18) . . . . ?
Yb2 O2 C17 C18 -173.1(11) . . . . ?
O2 C17 C18 C19 16(2) . . . . ?
C17 C18 C19 C20 -22.1(19) . . . . ?
C17 O2 C20 C19 -12.1(14) . . . . ?
Yb2 O2 C20 C19 158.8(7) . . . . ?
C18 C19 C20 O2 20.8(15) . . . . ?
C24 O3 C21 C22 -22.2(11) . . . . ?
Yb2 O3 C21 C22 147.5(6) . . . . ?
O3 C21 C22 C23 39.2(10) . . . . ?
C21 C22 C23 C24 -40.8(11) . . . . ?
C21 O3 C24 C23 -3.3(12) . . . . ?
Yb2 O3 C24 C23 -172.9(7) . . . . ?
C22 C23 C24 O3 27.3(12) . . . . ?
C28 O4 C25 C26 10.8(12) . . . . ?
Yb3 O4 C25 C26 -157.7(7) . . . . ?
O4 C25 C26 C27 -28.6(12) . . . . ?
C25 C26 C27 C28 34.6(13) . . . . ?
C25 O4 C28 C27 11.3(13) . . . . ?
Yb3 O4 C28 C27 -179.1(7) . . . . ?
C26 C27 C28 O4 -28.6(13) . . . . ?
C32 O5 C29 C30 7.9(14) . . . . ?
Yb4 O5 C29 C30 177.6(8) . . . . ?
O5 C29 C30 C31 -28.7(14) . . . . ?
C29 C30 C31 C32 37.9(13) . . . . ?
C29 O5 C32 C31 15.9(12) . . . . ?
Yb4 O5 C32 C31 -153.6(6) . . . . ?
C30 C31 C32 O5 -32.7(11) . . . . ?
C36 O6 C33 C34 36.9(13) . . . . ?
Yb4 O6 C33 C34 -119.5(10) . . . . ?
O6 C33 C34 C35 -12.0(15) . . . . ?
C33 C34 C35 C36 -15.5(15) . . . . ?
C33 O6 C36 C35 -45.9(11) . . . . ?
Yb4 O6 C36 C35 110.2(9) . . . . ?
C34 C35 C36 O6 37.2(13) . . . . ?
C40 O7 C37 C38 4.3(16) . . . . ?
O7 C37 C38 C39 -21.1(15) . . . . ?
C37 C38 C39 C40 29.2(14) . . . . ?
C37 O7 C40 C39 14.5(17) . . . . ?
C38 C39 C40 O7 -28.0(16) . . . . ?
C44 O8 C41 C42 -33(3) . . . . ?
O8 C41 C42 C43 32(3) . . . . ?
C41 C42 C43 C44 -19(4) . . . . ?
C41 O8 C44 C43 22(3) . . . . ?
C42 C43 C44 O8 -2(4) . . . . ?
